data_7051628
loop_
_publ_author_name
'Galbraith, Ewan'
'Kelly, Andrew M.'
'Fossey, John S.'
'Kociok-K\"ohn, Gabriele'
'Davidson, Matthew G.'
'Bull, Steven D.'
'James, Tony D.'

_publ_section_title
;
 Dynamic covalent self-assembled macrocycles prepared from
 2-formyl-aryl-boronic acids and 1,2-amino alcohols
;
_journal_issue 1
_journal_name_full 'New J. Chem.'
_journal_page_first 181
_journal_page_last 185
_journal_paper_doi 10.1039/B815138E
_journal_volume 33
_journal_year 2009
_chemical_absolute_configuration syn
_chemical_formula_moiety 'C33 H30 B N O3'
_chemical_formula_sum 'C33 H30 B N O3'
_chemical_formula_weight 499.39
_chemical_name_systematic
;
?
;
_space_group_IT_number 4
_symmetry_cell_setting monoclinic
_symmetry_space_group_name_Hall 'P 2yb'
_symmetry_space_group_name_H-M 'P 1 21 1'
_atom_sites_solution_hydrogens geom
_atom_sites_solution_primary direct
_atom_sites_solution_secondary difmap
_audit_creation_method SHELXL-97
_cell_angle_alpha 90.00
_cell_angle_beta 94.8390(10)
_cell_angle_gamma 90.00
_cell_formula_units_Z 2
_cell_length_a 8.1770(2)
_cell_length_b 14.8410(5)
_cell_length_c 10.5950(3)
_cell_measurement_reflns_used 12737
_cell_measurement_temperature 150(2)
_cell_measurement_theta_max 27.485
_cell_measurement_theta_min 2.910
_cell_volume 1281.17(6)
_computing_cell_refinement 'HKL Scalepack (Otwinski & Minor, 1997)'
_computing_data_collection 'Collect (Nonius BV, 1997-2000)'
_computing_data_reduction
;
DENZO-SCALEPACK Z. Otwinowski and W. Minor, "
Processing of X-ray Diffraction Data Collected in Oscillation Mode ",
Methods in Enzymology, Volume 276: Macromolecular Crystallography,
part A, p.307-326, 1997,C.W. Carter, Jr. & R. M. Sweet, Eds., Academic Press.
;
_computing_molecular_graphics 'ORTEP3 for Windows - Farrugia, L. J. J. Appl. Crystallogr. 1997, 30, 565'
_computing_publication_material
;
'WinGX publication routines, Farrugia,
L. J., J. Appl. Crystallogr., 1999, 32, 837-838
;
_computing_structure_refinement
;
SHELXL97 -Program for Crystal Structure Analysis (Release 97-2).
Sheldrick, G.M., Instit\"ut f\"ur Anorganische Chemie der Universit\"at,
Tammanstrasse 4, D-3400 G\"ottingen, Germany, 1998
;
_computing_structure_solution
;
SIR97- Altomare A., Burla M.C., Camalli M., Cascarano G.L., Giacovazzo C. ,
Guagliardi A., Moliterni A.G.G., Polidori G.,Spagna R.
(1999) J. Appl. Cryst. 32, 115-119
;
_diffrn_ambient_temperature 150(2)
_diffrn_measured_fraction_theta_full 0.977
_diffrn_measured_fraction_theta_max 0.977
_diffrn_measurement_device_type 'Nonius Kappa CCD'
_diffrn_measurement_method '148 2.0 degree images with \w scans'
_diffrn_radiation_monochromator graphite
_diffrn_radiation_source 'fine-focus sealed tube'
_diffrn_radiation_type MoK\a
_diffrn_radiation_wavelength 0.71073
_diffrn_reflns_av_R_equivalents 0.0875
_diffrn_reflns_av_sigmaI/netI 0.0853
_diffrn_reflns_limit_h_max 10
_diffrn_reflns_limit_h_min -10
_diffrn_reflns_limit_k_max 18
_diffrn_reflns_limit_k_min -19
_diffrn_reflns_limit_l_max 13
_diffrn_reflns_limit_l_min -13
_diffrn_reflns_number 15517
_diffrn_reflns_theta_full 27.51
_diffrn_reflns_theta_max 27.51
_diffrn_reflns_theta_min 6.27
_diffrn_standards_decay_% 0
_diffrn_standards_number 0
_exptl_absorpt_coefficient_mu 0.081
_exptl_absorpt_correction_T_max 0.9799
_exptl_absorpt_correction_T_min 0.9720
_exptl_absorpt_correction_type multi-scan
_exptl_absorpt_process_details
;
multi-scan from symmetry-related measurements
Sortav (Blessing 1995)
;
_exptl_crystal_colour colourless
_exptl_crystal_density_diffrn 1.295
_exptl_crystal_density_method 'not measured'
_exptl_crystal_description block
_exptl_crystal_F_000 528
_exptl_crystal_size_max 0.35
_exptl_crystal_size_mid 0.35
_exptl_crystal_size_min 0.25
_refine_diff_density_max 0.230
_refine_diff_density_min -0.232
_refine_diff_density_rms 0.049
_refine_ls_abs_structure_details 'Flack H D (1983), Acta Cryst. A39, 876-881'
_refine_ls_abs_structure_Flack -0.3(11)
_refine_ls_extinction_method none
_refine_ls_goodness_of_fit_ref 1.031
_refine_ls_hydrogen_treatment mixed
_refine_ls_matrix_type full
_refine_ls_number_parameters 347
_refine_ls_number_reflns 5671
_refine_ls_number_restraints 1
_refine_ls_restrained_S_all 1.031
_refine_ls_R_factor_all 0.0681
_refine_ls_R_factor_gt 0.0514
_refine_ls_shift/su_max 0.000
_refine_ls_shift/su_mean 0.000
_refine_ls_structure_factor_coef Fsqd
_refine_ls_weighting_details 'calc w=1/[\s^2^(Fo^2^)+(0.0765P)^2^+0.0329P] where P=(Fo^2^+2Fc^2^)/3'
_refine_ls_weighting_scheme calc
_refine_ls_wR_factor_gt 0.1221
_refine_ls_wR_factor_ref 0.1329
_reflns_number_gt 4650
_reflns_number_total 5671
_reflns_threshold_expression >2sigma(I)
_cod_data_source_file B815138E.txt
_cod_data_source_block h06tdj1
_cod_original_sg_symbol_H-M 'P 21'
_cod_database_code 7051628

loop_
_symmetry_equiv_pos_as_xyz
'x, y, z'
'-x, y+1/2, -z'

loop_
_atom_site_label
_atom_site_type_symbol
_atom_site_fract_x
_atom_site_fract_y
_atom_site_fract_z
_atom_site_U_iso_or_equiv
_atom_site_adp_type
_atom_site_occupancy
_atom_site_symmetry_multiplicity
_atom_site_calc_flag
_atom_site_refinement_flags
_atom_site_disorder_assembly
_atom_site_disorder_group
B B 0.4797(3) 0.10323(17) 0.7371(2) 0.0275(5) Uani 1 1 d . . .
N N 0.2785(2) 0.08864(13) 0.74260(17) 0.0277(4) Uani 1 1 d . . .
O1 O 0.55508(18) 0.14995(11) 0.84713(13) 0.0289(3) Uani 1 1 d . . .
O2 O 0.48509(16) 0.15519(10) 0.61932(13) 0.0279(3) Uani 1 1 d . . .
O3 O 0.10583(19) -0.03638(12) 0.73352(16) 0.0372(4) Uani 1 1 d . . .
C1 C 0.5442(2) 0.24211(15) 0.85298(19) 0.0269(4) Uani 1 1 d . . .
C2 C 0.4685(3) 0.27869(17) 0.9566(2) 0.0318(5) Uani 1 1 d . . .
H2 H 0.4310 0.2396 1.0191 0.038 Uiso 1 1 calc R . .
C3 C 0.4490(3) 0.36895(17) 0.9678(2) 0.0329(5) Uani 1 1 d . . .
H3 H 0.3996 0.3927 1.0386 0.039 Uiso 1 1 calc R . .
C4 C 0.5018(3) 0.42820(16) 0.8746(2) 0.0292(4) Uani 1 1 d . . .
C5 C 0.4691(3) 0.52196(17) 0.8785(2) 0.0345(5) Uani 1 1 d . . .
H5 H 0.4164 0.5462 0.9475 0.041 Uiso 1 1 calc R . .
C6 C 0.5125(3) 0.57802(17) 0.7846(2) 0.0364(5) Uani 1 1 d . . .
H6 H 0.4896 0.6407 0.7886 0.044 Uiso 1 1 calc R . .
C7 C 0.5911(3) 0.54293(16) 0.6818(2) 0.0343(5) Uani 1 1 d . . .
H7 H 0.6210 0.5820 0.6166 0.041 Uiso 1 1 calc R . .
C8 C 0.6245(3) 0.45255(16) 0.6756(2) 0.0299(4) Uani 1 1 d . . .
H8 H 0.6769 0.4299 0.6055 0.036 Uiso 1 1 calc R . .
C9 C 0.5823(2) 0.39197(15) 0.77181(19) 0.0264(4) Uani 1 1 d . . .
C10 C 0.6115(2) 0.29748(15) 0.76542(19) 0.0253(4) Uani 1 1 d . . .
C11 C 0.7089(2) 0.25496(15) 0.66807(18) 0.0256(4) Uani 1 1 d . . .
C12 C 0.8740(3) 0.28154(15) 0.6498(2) 0.0283(4) Uani 1 1 d . . .
C13 C 0.9574(3) 0.35152(16) 0.7204(2) 0.0318(5) Uani 1 1 d . . .
H13 H 0.9027 0.3830 0.7826 0.038 Uiso 1 1 calc R . .
C14 C 1.1161(3) 0.37442(18) 0.7003(2) 0.0362(5) Uani 1 1 d . . .
H14 H 1.1696 0.4213 0.7488 0.043 Uiso 1 1 calc R . .
C15 C 1.2004(3) 0.3290(2) 0.6081(2) 0.0385(5) Uani 1 1 d . . .
H15 H 1.3087 0.3464 0.5928 0.046 Uiso 1 1 calc R . .
C16 C 1.1248(3) 0.26000(19) 0.5415(2) 0.0353(5) Uani 1 1 d . . .
H16 H 1.1831 0.2280 0.4819 0.042 Uiso 1 1 calc R . .
C17 C 0.9611(2) 0.23491(16) 0.55924(19) 0.0287(4) Uani 1 1 d . . .
C18 C 0.8838(3) 0.16090(17) 0.4914(2) 0.0327(5) Uani 1 1 d . . .
H18 H 0.9414 0.1294 0.4309 0.039 Uiso 1 1 calc R . .
C19 C 0.7291(3) 0.13504(16) 0.5124(2) 0.0302(4) Uani 1 1 d . . .
H19 H 0.6799 0.0851 0.4678 0.036 Uiso 1 1 calc R . .
C20 C 0.6413(2) 0.18236(14) 0.60055(19) 0.0260(4) Uani 1 1 d . . .
C21 C 0.5313(2) 0.00082(16) 0.72471(19) 0.0285(4) Uani 1 1 d . . .
C22 C 0.6860(3) -0.04001(17) 0.7341(2) 0.0319(5) Uani 1 1 d . . .
H22 H 0.7811 -0.0055 0.7593 0.038 Uiso 1 1 calc R . .
C23 C 0.7006(3) -0.13115(18) 0.7064(2) 0.0368(5) Uani 1 1 d . . .
H23 H 0.8057 -0.1588 0.7133 0.044 Uiso 1 1 calc R . .
C24 C 0.5620(3) -0.18190(18) 0.6687(2) 0.0397(5) Uani 1 1 d . . .
H24 H 0.5735 -0.2440 0.6496 0.048 Uiso 1 1 calc R . .
C25 C 0.4074(3) -0.14315(17) 0.6587(2) 0.0365(5) Uani 1 1 d . . .
H25 H 0.3126 -0.1779 0.6336 0.044 Uiso 1 1 calc R . .
C26 C 0.3951(3) -0.05189(16) 0.6864(2) 0.0302(5) Uani 1 1 d . . .
C27 C 0.2371(3) 0.00083(16) 0.6732(2) 0.0311(5) Uani 1 1 d . . .
H27 H 0.2031 0.0128 0.5818 0.037 Uiso 1 1 calc R . .
C28 C 0.1474(3) -0.02072(17) 0.8653(2) 0.0350(5) Uani 1 1 d . . .
H28A H 0.2309 -0.0645 0.8998 0.042 Uiso 1 1 calc R . .
H28B H 0.0491 -0.0260 0.9134 0.042 Uiso 1 1 calc R . .
C29 C 0.2162(3) 0.07613(16) 0.8731(2) 0.0289(4) Uani 1 1 d . . .
H29 H 0.3109 0.0788 0.9393 0.035 Uiso 1 1 calc R . .
C30 C 0.0921(3) 0.14911(17) 0.8991(2) 0.0325(5) Uani 1 1 d . . .
H30A H -0.0152 0.1328 0.8547 0.039 Uiso 1 1 calc R . .
H30B H 0.1276 0.2065 0.8624 0.039 Uiso 1 1 calc R . .
C31 C 0.0683(3) 0.16460(19) 1.0397(2) 0.0370(5) Uani 1 1 d . . .
H31 H 0.1777 0.1814 1.0824 0.044 Uiso 1 1 calc R . .
C32 C 0.0101(4) 0.0813(3) 1.1070(3) 0.0579(8) Uani 1 1 d . . .
H32A H 0.0863 0.0314 1.0965 0.087 Uiso 1 1 calc R . .
H32B H -0.0997 0.0645 1.0704 0.087 Uiso 1 1 calc R . .
H32C H 0.0063 0.0944 1.1974 0.087 Uiso 1 1 calc R . .
C33 C -0.0452(4) 0.2440(3) 1.0535(3) 0.0606(9) Uani 1 1 d . . .
H33A H -0.0042 0.2964 1.0094 0.091 Uiso 1 1 calc R . .
H33B H -0.0493 0.2583 1.1435 0.091 Uiso 1 1 calc R . .
H33C H -0.1557 0.2288 1.0165 0.091 Uiso 1 1 calc R . .
H H 0.217(3) 0.133(2) 0.707(3) 0.035(7) Uiso 1 1 d . . .

loop_
_atom_site_aniso_label
_atom_site_aniso_U_11
_atom_site_aniso_U_22
_atom_site_aniso_U_33
_atom_site_aniso_U_23
_atom_site_aniso_U_13
_atom_site_aniso_U_12
B 0.0279(11) 0.0260(13) 0.0290(11) 0.0025(9) 0.0039(8) -0.0025(9)
N 0.0279(9) 0.0257(10) 0.0295(9) 0.0027(7) 0.0031(7) 0.0002(7)
O1 0.0339(7) 0.0240(8) 0.0288(7) 0.0016(6) 0.0020(5) -0.0036(6)
O2 0.0291(7) 0.0267(8) 0.0280(7) 0.0024(6) 0.0033(5) -0.0028(6)
O3 0.0318(8) 0.0344(10) 0.0461(9) -0.0020(7) 0.0072(6) -0.0071(6)
C1 0.0290(10) 0.0227(11) 0.0287(10) 0.0005(8) -0.0004(7) -0.0039(8)
C2 0.0334(11) 0.0345(13) 0.0280(10) 0.0007(8) 0.0052(8) -0.0063(9)
C3 0.0323(10) 0.0363(13) 0.0307(10) -0.0077(9) 0.0061(8) -0.0033(9)
C4 0.0270(10) 0.0305(12) 0.0298(10) -0.0062(8) 0.0013(8) -0.0020(8)
C5 0.0338(11) 0.0324(13) 0.0366(11) -0.0079(9) -0.0004(8) 0.0017(9)
C6 0.0421(12) 0.0238(12) 0.0420(12) -0.0027(9) -0.0036(9) 0.0031(9)
C7 0.0388(12) 0.0271(13) 0.0364(12) 0.0033(9) -0.0003(9) -0.0010(9)
C8 0.0297(10) 0.0295(12) 0.0302(10) -0.0005(8) 0.0014(8) 0.0004(8)
C9 0.0268(9) 0.0247(11) 0.0273(10) -0.0016(8) 0.0000(7) -0.0019(7)
C10 0.0255(10) 0.0255(11) 0.0247(9) -0.0008(7) 0.0012(7) -0.0015(7)
C11 0.0283(9) 0.0235(10) 0.0251(9) 0.0011(8) 0.0028(7) -0.0012(8)
C12 0.0308(10) 0.0269(11) 0.0271(10) 0.0050(8) 0.0021(8) 0.0013(8)
C13 0.0315(11) 0.0303(12) 0.0333(11) 0.0023(9) 0.0003(8) -0.0018(9)
C14 0.0313(11) 0.0356(14) 0.0409(12) 0.0010(10) -0.0026(9) -0.0068(9)
C15 0.0271(10) 0.0474(16) 0.0412(12) 0.0069(10) 0.0045(9) -0.0041(9)
C16 0.0311(11) 0.0400(14) 0.0357(11) 0.0061(10) 0.0085(8) 0.0022(9)
C17 0.0282(10) 0.0299(12) 0.0282(10) 0.0040(8) 0.0040(8) 0.0023(8)
C18 0.0349(11) 0.0348(13) 0.0291(10) 0.0001(9) 0.0075(8) 0.0034(9)
C19 0.0349(11) 0.0278(12) 0.0281(10) -0.0029(8) 0.0037(8) -0.0006(8)
C20 0.0288(9) 0.0237(11) 0.0260(9) 0.0027(8) 0.0044(7) 0.0010(8)
C21 0.0311(10) 0.0271(12) 0.0276(10) 0.0006(8) 0.0050(8) -0.0016(8)
C22 0.0304(10) 0.0337(12) 0.0320(10) 0.0018(9) 0.0048(8) 0.0026(9)
C23 0.0395(12) 0.0351(13) 0.0372(11) 0.0025(10) 0.0118(9) 0.0074(10)
C24 0.0531(14) 0.0279(13) 0.0404(12) -0.0017(9) 0.0164(10) 0.0033(10)
C25 0.0438(12) 0.0299(13) 0.0369(11) -0.0046(9) 0.0102(9) -0.0085(10)
C26 0.0322(10) 0.0293(12) 0.0298(10) -0.0005(8) 0.0064(8) -0.0028(8)
C27 0.0319(10) 0.0276(12) 0.0338(10) -0.0013(9) 0.0030(8) -0.0055(8)
C28 0.0335(11) 0.0307(13) 0.0418(12) 0.0048(9) 0.0081(9) -0.0007(9)
C29 0.0274(10) 0.0300(12) 0.0296(10) 0.0034(8) 0.0049(7) 0.0004(8)
C30 0.0317(11) 0.0302(12) 0.0356(11) 0.0026(9) 0.0040(8) 0.0038(9)
C31 0.0362(11) 0.0397(14) 0.0355(11) 0.0004(10) 0.0051(9) 0.0036(10)
C32 0.074(2) 0.057(2) 0.0457(15) 0.0025(13) 0.0230(13) -0.0123(15)
C33 0.0661(19) 0.070(2) 0.0468(16) -0.0108(15) 0.0098(13) 0.0259(17)

loop_
_atom_type_symbol
_atom_type_description
_atom_type_scat_dispersion_real
_atom_type_scat_dispersion_imag
_atom_type_scat_source
C C 0.0033 0.0016 'International Tables Vol C Tables 4.2.6.8 and 6.1.1.4'
H H 0.0000 0.0000 'International Tables Vol C Tables 4.2.6.8 and 6.1.1.4'
B B 0.0013 0.0007 'International Tables Vol C Tables 4.2.6.8 and 6.1.1.4'
N N 0.0061 0.0033 'International Tables Vol C Tables 4.2.6.8 and 6.1.1.4'
O O 0.0106 0.0060 'International Tables Vol C Tables 4.2.6.8 and 6.1.1.4'

loop_
_geom_angle_atom_site_label_1
_geom_angle_atom_site_label_2
_geom_angle_atom_site_label_3
_geom_angle
_geom_angle_site_symmetry_1
_geom_angle_site_symmetry_3
_geom_angle_publ_flag
O1 B O2 112.99(18) . . ?
O1 B C21 115.30(18) . . ?
O2 B C21 113.87(18) . . ?
O1 B N 112.90(17) . . ?
O2 B N 101.44(16) . . ?
C21 B N 98.55(16) . . ?
C27 N C29 104.85(16) . . ?
C27 N B 105.97(16) . . ?
C29 N B 117.00(16) . . ?
C27 N H 109.8(19) . . ?
C29 N H 104.7(17) . . ?
B N H 114.1(18) . . ?
C1 O1 B 119.24(16) . . ?
C20 O2 B 111.88(15) . . ?
C27 O3 C28 104.63(17) . . ?
O1 C1 C10 121.94(18) . . ?
O1 C1 C2 116.89(19) . . ?
C10 C1 C2 121.1(2) . . ?
C3 C2 C1 120.6(2) . . ?
C3 C2 H2 119.7 . . ?
C1 C2 H2 119.7 . . ?
C2 C3 C4 120.6(2) . . ?
C2 C3 H3 119.7 . . ?
C4 C3 H3 119.7 . . ?
C3 C4 C5 121.3(2) . . ?
C3 C4 C9 119.1(2) . . ?
C5 C4 C9 119.5(2) . . ?
C6 C5 C4 121.0(2) . . ?
C6 C5 H5 119.5 . . ?
C4 C5 H5 119.5 . . ?
C5 C6 C7 120.0(2) . . ?
C5 C6 H6 120.0 . . ?
C7 C6 H6 120.0 . . ?
C8 C7 C6 120.3(2) . . ?
C8 C7 H7 119.9 . . ?
C6 C7 H7 119.9 . . ?
C7 C8 C9 121.5(2) . . ?
C7 C8 H8 119.3 . . ?
C9 C8 H8 119.3 . . ?
C8 C9 C4 117.7(2) . . ?
C8 C9 C10 122.37(19) . . ?
C4 C9 C10 119.87(19) . . ?
C1 C10 C9 118.24(18) . . ?
C1 C10 C11 118.41(19) . . ?
C9 C10 C11 123.34(18) . . ?
C20 C11 C12 118.93(19) . . ?
C20 C11 C10 118.24(18) . . ?
C12 C11 C10 122.62(18) . . ?
C13 C12 C17 117.73(18) . . ?
C13 C12 C11 123.04(19) . . ?
C17 C12 C11 119.21(19) . . ?
C14 C13 C12 121.1(2) . . ?
C14 C13 H13 119.4 . . ?
C12 C13 H13 119.4 . . ?
C13 C14 C15 120.7(2) . . ?
C13 C14 H14 119.6 . . ?
C15 C14 H14 119.6 . . ?
C16 C15 C14 119.4(2) . . ?
C16 C15 H15 120.3 . . ?
C14 C15 H15 120.3 . . ?
C15 C16 C17 121.4(2) . . ?
C15 C16 H16 119.3 . . ?
C17 C16 H16 119.3 . . ?
C16 C17 C12 119.6(2) . . ?
C16 C17 C18 121.2(2) . . ?
C12 C17 C18 119.17(18) . . ?
C19 C18 C17 120.84(19) . . ?
C19 C18 H18 119.6 . . ?
C17 C18 H18 119.6 . . ?
C18 C19 C20 120.0(2) . . ?
C18 C19 H19 120.0 . . ?
C20 C19 H19 120.0 . . ?
O2 C20 C11 119.42(18) . . ?
O2 C20 C19 118.81(19) . . ?
C11 C20 C19 121.77(19) . . ?
C26 C21 C22 118.2(2) . . ?
C26 C21 B 110.54(18) . . ?
C22 C21 B 130.9(2) . . ?
C23 C22 C21 120.0(2) . . ?
C23 C22 H22 120.0 . . ?
C21 C22 H22 120.0 . . ?
C24 C23 C22 120.3(2) . . ?
C24 C23 H23 119.9 . . ?
C22 C23 H23 119.9 . . ?
C25 C24 C23 120.9(2) . . ?
C25 C24 H24 119.5 . . ?
C23 C24 H24 119.5 . . ?
C24 C25 C26 118.0(2) . . ?
C24 C25 H25 121.0 . . ?
C26 C25 H25 121.0 . . ?
C25 C26 C21 122.6(2) . . ?
C25 C26 C27 124.2(2) . . ?
C21 C26 C27 113.2(2) . . ?
O3 C27 C26 115.8(2) . . ?
O3 C27 N 105.30(17) . . ?
C26 C27 N 104.23(17) . . ?
O3 C27 H27 110.4 . . ?
C26 C27 H27 110.4 . . ?
N C27 H27 110.4 . . ?
O3 C28 C29 105.06(18) . . ?
O3 C28 H28A 110.7 . . ?
C29 C28 H28A 110.7 . . ?
O3 C28 H28B 110.7 . . ?
C29 C28 H28B 110.7 . . ?
H28A C28 H28B 108.8 . . ?
N C29 C30 110.82(17) . . ?
N C29 C28 102.29(17) . . ?
C30 C29 C28 115.19(18) . . ?
N C29 H29 109.4 . . ?
C30 C29 H29 109.4 . . ?
C28 C29 H29 109.4 . . ?
C29 C30 C31 114.96(18) . . ?
C29 C30 H30A 108.5 . . ?
C31 C30 H30A 108.5 . . ?
C29 C30 H30B 108.5 . . ?
C31 C30 H30B 108.5 . . ?
H30A C30 H30B 107.5 . . ?
C33 C31 C32 111.6(2) . . ?
C33 C31 C30 109.8(2) . . ?
C32 C31 C30 113.7(2) . . ?
C33 C31 H31 107.1 . . ?
C32 C31 H31 107.1 . . ?
C30 C31 H31 107.1 . . ?
C31 C32 H32A 109.5 . . ?
C31 C32 H32B 109.5 . . ?
H32A C32 H32B 109.5 . . ?
C31 C32 H32C 109.5 . . ?
H32A C32 H32C 109.5 . . ?
H32B C32 H32C 109.5 . . ?
C31 C33 H33A 109.5 . . ?
C31 C33 H33B 109.5 . . ?
H33A C33 H33B 109.5 . . ?
C31 C33 H33C 109.5 . . ?
H33A C33 H33C 109.5 . . ?
H33B C33 H33C 109.5 . . ?

loop_
_geom_bond_atom_site_label_1
_geom_bond_atom_site_label_2
_geom_bond_distance
_geom_bond_site_symmetry_2
_geom_bond_publ_flag
B O1 1.448(3) . ?
B O2 1.471(3) . ?
B C21 1.586(3) . ?
B N 1.665(3) . ?
N C27 1.521(3) . ?
N C29 1.525(3) . ?
N H 0.90(3) . ?
O1 C1 1.372(3) . ?
O2 C20 1.370(2) . ?
O3 C27 1.408(3) . ?
O3 C28 1.428(3) . ?
C1 C10 1.388(3) . ?
C1 C2 1.413(3) . ?
C2 C3 1.355(3) . ?
C2 H2 0.9500 . ?
C3 C4 1.416(3) . ?
C3 H3 0.9500 . ?
C4 C5 1.418(4) . ?
C4 C9 1.425(3) . ?
C5 C6 1.366(4) . ?
C5 H5 0.9500 . ?
C6 C7 1.411(3) . ?
C6 H6 0.9500 . ?
C7 C8 1.372(3) . ?
C7 H7 0.9500 . ?
C8 C9 1.424(3) . ?
C8 H8 0.9500 . ?
C9 C10 1.425(3) . ?
C10 C11 1.495(3) . ?
C11 C20 1.383(3) . ?
C11 C12 1.435(3) . ?
C12 C13 1.421(3) . ?
C12 C17 1.422(3) . ?
C13 C14 1.375(3) . ?
C13 H13 0.9500 . ?
C14 C15 1.413(4) . ?
C14 H14 0.9500 . ?
C15 C16 1.362(4) . ?
C15 H15 0.9500 . ?
C16 C17 1.418(3) . ?
C16 H16 0.9500 . ?
C17 C18 1.430(3) . ?
C18 C19 1.358(3) . ?
C18 H18 0.9500 . ?
C19 C20 1.412(3) . ?
C19 H19 0.9500 . ?
C21 C26 1.393(3) . ?
C21 C22 1.399(3) . ?
C22 C23 1.391(4) . ?
C22 H22 0.9500 . ?
C23 C24 1.391(4) . ?
C23 H23 0.9500 . ?
C24 C25 1.384(4) . ?
C24 H24 0.9500 . ?
C25 C26 1.391(3) . ?
C25 H25 0.9500 . ?
C26 C27 1.507(3) . ?
C27 H27 1.0000 . ?
C28 C29 1.543(3) . ?
C28 H28A 0.9900 . ?
C28 H28B 0.9900 . ?
C29 C30 1.525(3) . ?
C29 H29 1.0000 . ?
C30 C31 1.536(3) . ?
C30 H30A 0.9900 . ?
C30 H30B 0.9900 . ?
C31 C33 1.515(4) . ?
C31 C32 1.523(4) . ?
C31 H31 1.0000 . ?
C32 H32A 0.9800 . ?
C32 H32B 0.9800 . ?
C32 H32C 0.9800 . ?
C33 H33A 0.9800 . ?
C33 H33B 0.9800 . ?
C33 H33C 0.9800 . ?
